data_2103339
loop_
_publ_author_name
'Kaduk, James A.'

_publ_section_title
;
 Terephthalate salts of dipositive cations
;
_journal_issue 5
_journal_name_full 'Acta Crystallographica Section B'
_journal_page_first 815
_journal_page_last 822
_journal_paper_doi 10.1107/S0108768102009102
_journal_volume 58
_journal_year 2002
_chemical_formula_structural 'Mn (C8 H4 O4) (H2 O)2'
_chemical_formula_sum 'C8 H8 Mn O6'
_space_group_IT_number 15
_symmetry_cell_setting monoclinic
_symmetry_space_group_name_Hall '-C 2yc'
_symmetry_space_group_name_H-M 'C 1 2/c 1'
_cell_angle_alpha 90.0
_cell_angle_beta 99.287(3)
_cell_angle_gamma 90.0
_cell_formula_units_Z 4
_cell_length_a 18.7213(13)
_cell_length_b 6.5960(4)
_cell_length_c 7.4035(6)
_cell_volume 902.24(11)
_computing_structure_refinement GSAS
_refine_ls_goodness_of_fit_all 1.76
_refine_ls_number_parameters 48
_refine_ls_number_restraints 7
_refine_ls_shift/esd_max 0.04
_refine_ls_shift/esd_mean 0.01
_reflns_number_observed 920
_cod_data_source_file bk0107.cif
_cod_data_source_block Mn
_cod_depositor_comments
;
 Adding the _cell_formula_units_Z, _chemical_formula_sum and
 _chemical_formula_structural data items after consulting the original
 publication.

 Antanas Vaitkus,
 2017-08-07
;
_cod_original_sg_symbol_H-M 'C 2/c'
_cod_database_code 2103339

loop_
_symmetry_equiv_pos_as_xyz
+x,+y,+z
-x,+y,-z+1/2
-x,-y,-z
+x,-y,+z+1/2
+x+1/2,+y+1/2,+z
-x+1/2,+y+1/2,-z+1/2
-x+1/2,-y+1/2,-z
+x+1/2,-y+1/2,+z+1/2

loop_
_atom_site_label
_atom_site_fract_x
_atom_site_fract_y
_atom_site_fract_z
_atom_site_U_iso_or_equiv
_atom_site_thermal_displace_type
_atom_site_occupancy
C1 0.06975(17) 0.0001(7) 0.1016(9) 0.012(5) Uiso 0.5
C2 0.0371(3) 0.1829(4) 0.0381(8) 0.012(5) Uiso 0.5
C3 -0.0326(3) 0.1827(3) -0.0635(10) 0.012(5) Uiso 0.5
C4 -0.06975(17) -0.0001(7) -0.1016(9) 0.012(5) Uiso 0.5
C5 -0.0371(3) -0.1829(4) -0.0381(8) 0.012(5) Uiso 0.5
C6 0.0326(3) -0.1827(3) 0.0635(10) 0.012(5) Uiso 0.5
H2 0.0627(4) 0.3090(6) 0.0644(14) 0.017 Uiso 0.5
H3 -0.0551(5) 0.3087(6) -0.1073(17) 0.017 Uiso 0.5
H5 -0.0627(4) -0.3090(6) -0.0644(14) 0.017 Uiso 0.5
H6 0.0551(5) -0.3087(6) 0.1073(17) 0.017 Uiso 0.5
C7 0.1463(3) -0.0009(9) 0.2055(15) 0.019(5) Uiso 1.0
O1 0.1817(2) 0.1615(10) 0.2019(7) 0.019(5) Uiso 1.0
O2 0.1709(3) -0.1721(9) 0.2589(8) 0.019(5) Uiso 1.0
Mn 0.25 0.25 0.0 0.037(5) Uiso 1.0
O3 0.1949(3) 0.5448(6) -0.0204(15) 0.017(5) Uiso 1.0
H16 0.18709 0.54683 0.10907 0.022 Uiso 1.0
H17 0.24861 0.5982 -0.0057 0.022 Uiso 1.0

loop_
_atom_type_symbol
C
H
O
MN

loop_
_diffrn_radiation_type
_diffrn_radiation_wavelength
K=07~1~ 1.540629
K=07~2~ 1.544451
